data_7044583
loop_
_publ_author_name
'Chen, Ming-Tsz'
'Kao, Zing-Lun'

_publ_section_title
;
 Effect on Orthometallation of NHC Palladium Complexes toward the
 Catalytic Activity Studies in Suzuki Coupling Reaction
;
_journal_name_full 'Dalton Trans.'
_journal_paper_doi 10.1039/C7DT03280C
_journal_year 2017
_chemical_formula_moiety 'C36 H49 Cl2 N3 Pd'
_chemical_formula_sum 'C36 H49 Cl2 N3 Pd'
_chemical_formula_weight 701.08
_space_group_crystal_system monoclinic
_space_group_IT_number 4
_space_group_name_Hall 'P 2yb'
_space_group_name_H-M_alt 'P 1 21 1'
_symmetry_space_group_name_Hall 'P 2yb'
_symmetry_space_group_name_H-M 'P 1 21 1'
_atom_sites_solution_hydrogens geom
_audit_creation_method SHELXL-2014/7
_audit_update_record
;
2017-08-17 deposited with the CCDC.
2017-10-30 downloaded from the CCDC.
;
_cell_angle_alpha 90
_cell_angle_beta 98.630(7)
_cell_angle_gamma 90
_cell_formula_units_Z 2
_cell_length_a 10.7929(8)
_cell_length_b 12.4800(6)
_cell_length_c 13.3567(10)
_cell_measurement_reflns_used 1941
_cell_measurement_temperature 293(2)
_cell_measurement_theta_max 28.9670
_cell_measurement_theta_min 3.1020
_cell_volume 1778.7(2)
_computing_cell_refinement
; 
CrysAlis CCD, Oxford Diffraction Ltd., 
Version 1.171.32.29 (release 10-06-2008 CrysAlis171 .NET) 
(compiled Jun 10 2008,16:49:55) 
;
_computing_data_collection
; 
CrysAlis CCD, Oxford Diffraction Ltd., 
Version 1.171.32.29 (release 10-06-2008 CrysAlis171 .NET) 
(compiled Jun 10 2008,16:49:55) 
;
_computing_data_reduction
; 
CrysAlis CCD, Oxford Diffraction Ltd., 
Version 1.171.32.29 (release 10-06-2008 CrysAlis171 .NET) 
(compiled Jun 10 2008,16:49:55) 
;
_computing_molecular_graphics 'Bruker SHELXTL'
_computing_publication_material 'Bruker SHELXTL'
_computing_structure_refinement 'SHELXL-2014/7 (Sheldrick, 2014)'
_computing_structure_solution 'SHELXL-2014/7 (Sheldrick, 2014)'
_diffrn_ambient_temperature 293(2)
_diffrn_measured_fraction_theta_full 0.998
_diffrn_measured_fraction_theta_max 0.846
_diffrn_measurement_device_type 'CCD area detector'
_diffrn_measurement_method 'phi and omega scans'
_diffrn_radiation_type MoK\a
_diffrn_radiation_wavelength 0.71073
_diffrn_reflns_av_R_equivalents 0.0384
_diffrn_reflns_av_unetI/netI 0.0916
_diffrn_reflns_Laue_measured_fraction_full 0.998
_diffrn_reflns_Laue_measured_fraction_max 0.846
_diffrn_reflns_limit_h_max 13
_diffrn_reflns_limit_h_min -11
_diffrn_reflns_limit_k_max 14
_diffrn_reflns_limit_k_min -16
_diffrn_reflns_limit_l_max 18
_diffrn_reflns_limit_l_min -16
_diffrn_reflns_number 8218
_diffrn_reflns_point_group_measured_fraction_full 0.998
_diffrn_reflns_point_group_measured_fraction_max 0.843
_diffrn_reflns_theta_full 25.000
_diffrn_reflns_theta_max 29.297
_diffrn_reflns_theta_min 2.793
_diffrn_source 'fine-focus sealed tube'
_exptl_absorpt_coefficient_mu 0.699
_exptl_absorpt_correction_T_max 0.9334
_exptl_absorpt_correction_T_min 0.8176
_exptl_absorpt_correction_type multi-scan
_exptl_absorpt_process_details
; 
CrysAlis RED, Oxford Diffraction Ltd., 
Version 1.171.32.29 (release 10-06-2008 CrysAlis171 .NET) 
(compiled Jun 10 2008,16:49:55) 
Empirical absorption correction using spherical harmonics, 
 implemented in SCALE3 ABSPACK scaling algorithm. 
;
_exptl_crystal_colour yellow
_exptl_crystal_density_diffrn 1.309
_exptl_crystal_density_method 'not measured'
_exptl_crystal_description paralleliped
_exptl_crystal_F_000 732
_exptl_crystal_size_max 0.30
_exptl_crystal_size_mid 0.20
_exptl_crystal_size_min 0.10
_refine_diff_density_max 0.871
_refine_diff_density_min -0.550
_refine_diff_density_rms 0.096
_refine_ls_abs_structure_details
;
 Refined as an inversion twin.
;
_refine_ls_abs_structure_Flack 0.01(4)
_refine_ls_extinction_method none
_refine_ls_goodness_of_fit_ref 1.029
_refine_ls_hydrogen_treatment constr
_refine_ls_matrix_type full
_refine_ls_number_parameters 384
_refine_ls_number_reflns 6767
_refine_ls_number_restraints 1
_refine_ls_restrained_S_all 1.029
_refine_ls_R_factor_all 0.0613
_refine_ls_R_factor_gt 0.0468
_refine_ls_shift/su_max 0.000
_refine_ls_shift/su_mean 0.000
_refine_ls_structure_factor_coef Fsqd
_refine_ls_weighting_details 'w=1/[\s^2^(Fo^2^)+(0.0132P)^2^] where P=(Fo^2^+2Fc^2^)/3'
_refine_ls_weighting_scheme calc
_refine_ls_wR_factor_gt 0.0792
_refine_ls_wR_factor_ref 0.0874
_reflns_Friedel_coverage 0.911
_reflns_Friedel_fraction_full 0.999
_reflns_Friedel_fraction_max 0.841
_reflns_number_gt 5784
_reflns_number_total 6767
_reflns_threshold_expression 'I > 2\s(I)'
_cod_data_source_file c7dt03280c2.cif
_cod_data_source_block 02
_cod_depositor_comments
;
The following automatic conversions were performed:

'_exptl_absorpt_correction_type' value 'multi-scan ' changed to
'multi-scan' according to
/home/data/users/saulius/crontab/automatic-downloads/rss-feeds/RSC/lib/dictionaries/cif_core.dic
dictionary named 'cif_core.dic' version 2.4.2 from 2011-04-26.

Automatic conversion script
Id: cif_fix_values 4973 2017-02-22 13:04:09Z antanas 
;
_cod_database_code 7044583
_shelx_shelxl_version_number 2014/7
_shelx_space_group_comment
;
The symmetry employed for this shelxl refinement is uniquely defined
by the following loop, which should always be used as a source of
symmetry information in preference to the above space-group names.
They are only intended as comments.
;

loop_
_space_group_symop_operation_xyz
'x, y, z'
'-x, y+1/2, -z'

loop_
_atom_site_label
_atom_site_type_symbol
_atom_site_fract_x
_atom_site_fract_y
_atom_site_fract_z
_atom_site_U_iso_or_equiv
_atom_site_adp_type
_atom_site_occupancy
_atom_site_site_symmetry_order
_atom_site_calc_flag
_atom_site_refinement_flags_posn
_atom_site_refinement_flags_adp
Pd1 Pd -0.26196(4) 0.24254(4) -0.34280(3) 0.01744(11) Uani 1 1 d . .
Cl1 Cl -0.09119(16) 0.20246(12) -0.42020(12) 0.0236(4) Uani 1 1 d . .
Cl2 Cl -0.42316(17) 0.27027(13) -0.25142(13) 0.0326(5) Uani 1 1 d . .
N1 N -0.1217(5) 0.1977(4) -0.1340(4) 0.0174(12) Uani 1 1 d . .
N2 N -0.0680(5) 0.3473(4) -0.1935(4) 0.0169(12) Uani 1 1 d . .
N3 N -0.3904(5) 0.2130(4) -0.4837(4) 0.0219(13) Uani 1 1 d . .
C1 C -0.1461(6) 0.2623(5) -0.2167(4) 0.01744(11) Uani 1 1 d . .
C2 C -0.0315(6) 0.2420(8) -0.0627(4) 0.0235(13) Uani 1 1 d . .
H2A H 0.0004 0.2119 -0.0005 0.028 Uiso 1 1 calc R U
C3 C 0.0031(6) 0.3367(5) -0.0983(5) 0.0201(14) Uani 1 1 d . .
H3A H 0.0619 0.3847 -0.0661 0.024 Uiso 1 1 calc R U
C4 C -0.0598(7) 0.4424(5) -0.2555(5) 0.0163(15) Uani 1 1 d . .
C5 C -0.1519(7) 0.5227(5) -0.2548(5) 0.0199(15) Uani 1 1 d . .
C6 C -0.1395(7) 0.6137(5) -0.3102(5) 0.0256(17) Uani 1 1 d . .
H6A H -0.1987 0.6680 -0.3114 0.031 Uiso 1 1 calc R U
C7 C -0.0405(8) 0.6265(5) -0.3644(5) 0.0317(19) Uani 1 1 d . .
H7A H -0.0330 0.6895 -0.4003 0.038 Uiso 1 1 calc R U
C8 C 0.0464(8) 0.5462(5) -0.3651(5) 0.0290(18) Uani 1 1 d . .
H8A H 0.1106 0.5548 -0.4038 0.035 Uiso 1 1 calc R U
C9 C 0.0411(7) 0.4521(5) -0.3096(5) 0.0216(15) Uani 1 1 d . .
C10 C -0.2580(7) 0.5125(5) -0.1906(5) 0.0234(16) Uani 1 1 d . .
H10A H -0.2676 0.4365 -0.1749 0.028 Uiso 1 1 calc R U
C11 C -0.2197(8) 0.5725(6) -0.0909(6) 0.039(2) Uani 1 1 d . .
H11A H -0.1391 0.5475 -0.0593 0.059 Uiso 1 1 calc R U
H11B H -0.2805 0.5597 -0.0467 0.059 Uiso 1 1 calc R U
H11C H -0.2153 0.6479 -0.1042 0.059 Uiso 1 1 calc R U
C12 C -0.3833(7) 0.5535(6) -0.2440(6) 0.042(2) Uani 1 1 d . .
H12A H -0.4031 0.5189 -0.3086 0.062 Uiso 1 1 calc R U
H12B H -0.3785 0.6295 -0.2536 0.062 Uiso 1 1 calc R U
H12C H -0.4474 0.5379 -0.2035 0.062 Uiso 1 1 calc R U
C13 C 0.1426(7) 0.3678(5) -0.3068(5) 0.0244(16) Uani 1 1 d . .
H13A H 0.1098 0.3005 -0.2835 0.029 Uiso 1 1 calc R U
C14 C 0.2586(7) 0.3988(6) -0.2321(6) 0.043(2) Uani 1 1 d . .
H14A H 0.2364 0.4056 -0.1654 0.065 Uiso 1 1 calc R U
H14B H 0.2909 0.4658 -0.2522 0.065 Uiso 1 1 calc R U
H14C H 0.3215 0.3443 -0.2317 0.065 Uiso 1 1 calc R U
C15 C 0.1797(7) 0.3481(5) -0.4122(5) 0.0305(17) Uani 1 1 d . .
H15A H 0.1060 0.3331 -0.4598 0.046 Uiso 1 1 calc R U
H15B H 0.2360 0.2882 -0.4090 0.046 Uiso 1 1 calc R U
H15C H 0.2204 0.4107 -0.4334 0.046 Uiso 1 1 calc R U
C16 C -0.1864(7) 0.0968(5) -0.1185(5) 0.0214(15) Uani 1 1 d . .
C17 C -0.1518(7) 0.0049(5) -0.1656(5) 0.0230(16) Uani 1 1 d . .
C18 C -0.2136(8) -0.0891(6) -0.1450(6) 0.0303(19) Uani 1 1 d . .
H18A H -0.1958 -0.1525 -0.1766 0.036 Uiso 1 1 calc R U
C19 C -0.2988(8) -0.0903(6) -0.0799(6) 0.036(2) Uani 1 1 d . .
H19A H -0.3369 -0.1545 -0.0668 0.043 Uiso 1 1 calc R U
C20 C -0.3298(7) 0.0017(6) -0.0330(6) 0.0316(18) Uani 1 1 d . .
H20A H -0.3892 -0.0010 0.0107 0.038 Uiso 1 1 calc R U
C21 C -0.2723(8) 0.1006(5) -0.0505(5) 0.0308(18) Uani 1 1 d . .
C22 C -0.0515(8) 0.0017(5) -0.2317(5) 0.0254(18) Uani 1 1 d . .
H22A H -0.0388 0.0750 -0.2545 0.030 Uiso 1 1 calc R U
C23 C -0.0853(9) -0.0684(7) -0.3257(6) 0.055(3) Uani 1 1 d . .
H23A H -0.0180 -0.0669 -0.3653 0.082 Uiso 1 1 calc R U
H23B H -0.1604 -0.0416 -0.3656 0.082 Uiso 1 1 calc R U
H23C H -0.0989 -0.1407 -0.3054 0.082 Uiso 1 1 calc R U
C24 C 0.0714(9) -0.0365(9) -0.1715(7) 0.075(3) Uani 1 1 d . .
H24A H 0.0980 0.0130 -0.1176 0.113 Uiso 1 1 calc R U
H24B H 0.1341 -0.0406 -0.2153 0.113 Uiso 1 1 calc R U
H24C H 0.0598 -0.1061 -0.1437 0.113 Uiso 1 1 calc R U
C25 C -0.3015(8) 0.1984(6) 0.0079(6) 0.040(2) Uani 1 1 d . .
H25A H -0.2679 0.2606 -0.0238 0.048 Uiso 1 1 calc R U
C26 C -0.4440(9) 0.2167(7) 0.0037(7) 0.071(3) Uani 1 1 d . .
H26A H -0.4580 0.2843 0.0345 0.106 Uiso 1 1 calc R U
H26B H -0.4787 0.1602 0.0396 0.106 Uiso 1 1 calc R U
H26C H -0.4837 0.2170 -0.0656 0.106 Uiso 1 1 calc R U
C27 C -0.2352(10) 0.1934(6) 0.1181(6) 0.056(3) Uani 1 1 d . .
H27A H -0.1469 0.1832 0.1187 0.085 Uiso 1 1 calc R U
H27B H -0.2682 0.1346 0.1522 0.085 Uiso 1 1 calc R U
H27C H -0.2490 0.2591 0.1520 0.085 Uiso 1 1 calc R U
C28 C -0.5160(6) 0.2607(7) -0.4883(5) 0.042(2) Uani 1 1 d . .
H28A H -0.5694 0.2348 -0.5474 0.064 Uiso 1 1 calc R U
H28B H -0.5098 0.3373 -0.4918 0.064 Uiso 1 1 calc R U
H28C H -0.5508 0.2411 -0.4288 0.064 Uiso 1 1 calc R U
C29 C -0.4055(8) 0.0942(5) -0.4781(6) 0.036(2) Uani 1 1 d . .
H29A H -0.4659 0.0705 -0.5338 0.055 Uiso 1 1 calc R U
H29B H -0.4337 0.0757 -0.4155 0.055 Uiso 1 1 calc R U
H29C H -0.3264 0.0601 -0.4813 0.055 Uiso 1 1 calc R U
C30 C -0.3437(6) 0.2357(7) -0.5819(4) 0.0290(15) Uani 1 1 d . .
H30A H -0.2600 0.2062 -0.5779 0.035 Uiso 1 1 calc R U
H30B H -0.3969 0.1977 -0.6354 0.035 Uiso 1 1 calc R U
C31 C -0.3393(7) 0.3512(5) -0.6119(5) 0.0259(16) Uani 1 1 d . .
C32 C -0.2515(7) 0.4214(5) -0.5619(5) 0.0295(17) Uani 1 1 d . .
H32A H -0.1964 0.3982 -0.5058 0.035 Uiso 1 1 calc R U
C33 C -0.2457(8) 0.5262(6) -0.5956(6) 0.0345(19) Uani 1 1 d . .
H33A H -0.1860 0.5726 -0.5620 0.041 Uiso 1 1 calc R U
C34 C -0.3271(8) 0.5623(6) -0.6780(6) 0.038(2) Uani 1 1 d . .
H34A H -0.3228 0.6327 -0.7000 0.045 Uiso 1 1 calc R U
C35 C -0.4150(8) 0.4930(6) -0.7275(6) 0.040(2) Uani 1 1 d . .
H35A H -0.4702 0.5167 -0.7833 0.048 Uiso 1 1 calc R U
C36 C -0.4216(7) 0.3886(6) -0.6948(5) 0.0339(19) Uani 1 1 d . .
H36A H -0.4818 0.3426 -0.7285 0.041 Uiso 1 1 calc R U

loop_
_atom_site_aniso_label
_atom_site_aniso_U_11
_atom_site_aniso_U_22
_atom_site_aniso_U_33
_atom_site_aniso_U_23
_atom_site_aniso_U_13
_atom_site_aniso_U_12
Pd1 0.0164(2) 0.0166(2) 0.0196(2) -0.0017(3) 0.00350(15) 0.0003(3)
Cl1 0.0209(9) 0.0298(9) 0.0211(8) -0.0015(7) 0.0069(7) 0.0023(7)
Cl2 0.0194(9) 0.0430(14) 0.0372(10) -0.0135(8) 0.0098(7) -0.0042(7)
N1 0.021(3) 0.014(2) 0.019(3) -0.005(2) 0.011(2) 0.002(2)
N2 0.016(3) 0.014(3) 0.022(3) 0.004(2) 0.007(2) -0.002(2)
N3 0.022(3) 0.019(3) 0.024(3) -0.005(2) 0.002(2) 0.004(2)
C1 0.0164(2) 0.0166(2) 0.0196(2) -0.0017(3) 0.00350(15) 0.0003(3)
C2 0.029(3) 0.025(3) 0.015(3) 0.013(4) -0.002(2) -0.001(5)
C3 0.021(4) 0.020(3) 0.019(3) -0.004(3) -0.001(3) 0.001(3)
C4 0.021(4) 0.012(3) 0.015(3) -0.002(3) 0.002(3) 0.002(3)
C5 0.023(4) 0.019(3) 0.017(4) 0.000(3) 0.004(3) -0.002(3)
C6 0.034(5) 0.011(3) 0.034(4) 0.004(3) 0.010(3) 0.007(3)
C7 0.051(6) 0.015(3) 0.032(4) 0.006(3) 0.013(4) 0.003(3)
C8 0.041(5) 0.018(3) 0.032(4) 0.004(3) 0.019(4) -0.004(3)
C9 0.027(4) 0.017(3) 0.022(4) -0.007(3) 0.005(3) -0.002(3)
C10 0.032(4) 0.015(3) 0.023(4) 0.002(3) 0.002(3) 0.003(3)
C11 0.035(5) 0.051(5) 0.032(5) -0.011(4) 0.009(4) -0.001(4)
C12 0.027(5) 0.049(5) 0.048(5) 0.002(4) 0.003(4) 0.012(4)
C13 0.025(4) 0.017(3) 0.032(4) 0.000(3) 0.009(3) -0.004(3)
C14 0.021(4) 0.052(5) 0.054(6) -0.013(4) 0.000(4) 0.005(4)
C15 0.036(5) 0.022(4) 0.038(4) -0.001(3) 0.018(4) 0.003(3)
C16 0.028(4) 0.017(3) 0.020(4) 0.005(3) 0.005(3) 0.000(3)
C17 0.028(4) 0.016(3) 0.022(4) 0.005(3) -0.002(3) -0.002(3)
C18 0.035(5) 0.020(4) 0.035(5) 0.001(4) 0.003(4) -0.007(3)
C19 0.040(5) 0.027(4) 0.038(5) 0.010(4) 0.000(4) -0.013(4)
C20 0.024(4) 0.039(4) 0.034(4) 0.010(4) 0.011(3) -0.004(3)
C21 0.038(5) 0.028(4) 0.029(4) 0.006(3) 0.013(4) 0.005(3)
C22 0.039(5) 0.019(4) 0.020(4) 0.000(3) 0.008(4) 0.000(3)
C23 0.073(8) 0.054(6) 0.042(5) -0.021(5) 0.022(5) -0.018(5)
C24 0.037(6) 0.146(10) 0.046(6) 0.034(6) 0.017(5) 0.026(7)
C25 0.052(6) 0.030(4) 0.045(5) 0.006(4) 0.030(4) 0.003(4)
C26 0.061(7) 0.072(8) 0.093(7) 0.042(6) 0.056(6) 0.030(5)
C27 0.092(9) 0.042(5) 0.043(5) -0.001(4) 0.036(5) -0.016(5)
C28 0.019(4) 0.068(6) 0.039(4) 0.018(5) -0.001(3) 0.007(4)
C29 0.050(6) 0.026(4) 0.028(4) -0.013(3) -0.011(4) -0.006(4)
C30 0.029(3) 0.035(4) 0.021(3) 0.008(4) -0.004(3) 0.007(5)
C31 0.028(4) 0.031(4) 0.018(4) -0.001(3) 0.003(3) 0.009(3)
C32 0.036(5) 0.023(4) 0.027(4) 0.001(3) -0.004(3) 0.001(3)
C33 0.030(5) 0.035(4) 0.036(5) 0.003(4) -0.003(4) -0.003(4)
C34 0.049(6) 0.029(4) 0.034(5) 0.010(4) 0.003(4) 0.005(4)
C35 0.051(6) 0.035(4) 0.031(5) 0.003(4) -0.004(4) 0.011(4)
C36 0.031(5) 0.039(4) 0.028(4) -0.005(4) -0.007(3) 0.001(4)

loop_
_atom_type_symbol
_atom_type_description
_atom_type_scat_dispersion_real
_atom_type_scat_dispersion_imag
_atom_type_scat_source
C C 0.0033 0.0016 'International Tables Vol C Tables 4.2.6.8 and 6.1.1.4'
H H 0.0000 0.0000 'International Tables Vol C Tables 4.2.6.8 and 6.1.1.4'
Cl Cl 0.1484 0.1585 'International Tables Vol C Tables 4.2.6.8 and 6.1.1.4'
N N 0.0061 0.0033 'International Tables Vol C Tables 4.2.6.8 and 6.1.1.4'
Pd Pd -0.9988 1.0072 'International Tables Vol C Tables 4.2.6.8 and 6.1.1.4'

loop_
_geom_angle_atom_site_label_1
_geom_angle_atom_site_label_2
_geom_angle_atom_site_label_3
_geom_angle
C1 Pd1 N3 177.6(2)
C1 Pd1 Cl2 87.74(18)
N3 Pd1 Cl2 92.85(15)
C1 Pd1 Cl1 87.86(18)
N3 Pd1 Cl1 91.35(15)
Cl2 Pd1 Cl1 173.71(7)
C1 N1 C2 110.8(5)
C1 N1 C16 125.7(5)
C2 N1 C16 123.4(6)
C1 N2 C3 111.9(5)
C1 N2 C4 126.4(5)
C3 N2 C4 121.7(5)
C28 N3 C29 107.2(6)
C28 N3 C30 108.3(5)
C29 N3 C30 106.5(5)
C28 N3 Pd1 115.3(4)
C29 N3 Pd1 100.5(4)
C30 N3 Pd1 117.8(4)
N2 C1 N1 103.8(5)
N2 C1 Pd1 126.0(4)
N1 C1 Pd1 130.2(4)
C3 C2 N1 108.3(5)
C3 C2 H2A 125.8
N1 C2 H2A 125.8
C2 C3 N2 105.2(5)
C2 C3 H3A 127.4
N2 C3 H3A 127.4
C9 C4 C5 123.0(6)
C9 C4 N2 118.9(6)
C5 C4 N2 118.1(6)
C6 C5 C4 117.2(7)
C6 C5 C10 120.7(6)
C4 C5 C10 122.0(6)
C5 C6 C7 121.5(7)
C5 C6 H6A 119.3
C7 C6 H6A 119.3
C8 C7 C6 120.0(7)
C8 C7 H7A 120.0
C6 C7 H7A 120.0
C7 C8 C9 121.9(7)
C7 C8 H8A 119.1
C9 C8 H8A 119.1
C8 C9 C4 116.4(7)
C8 C9 C13 120.7(6)
C4 C9 C13 122.8(6)
C12 C10 C11 110.5(6)
C12 C10 C5 113.3(6)
C11 C10 C5 108.6(6)
C12 C10 H10A 108.1
C11 C10 H10A 108.1
C5 C10 H10A 108.1
C10 C11 H11A 109.5
C10 C11 H11B 109.5
H11A C11 H11B 109.5
C10 C11 H11C 109.5
H11A C11 H11C 109.5
H11B C11 H11C 109.5
C10 C12 H12A 109.5
C10 C12 H12B 109.5
H12A C12 H12B 109.5
C10 C12 H12C 109.5
H12A C12 H12C 109.5
H12B C12 H12C 109.5
C9 C13 C14 111.0(5)
C9 C13 C15 112.0(6)
C14 C13 C15 109.7(6)
C9 C13 H13A 108.0
C14 C13 H13A 108.0
C15 C13 H13A 108.0
C13 C14 H14A 109.5
C13 C14 H14B 109.5
H14A C14 H14B 109.5
C13 C14 H14C 109.5
H14A C14 H14C 109.5
H14B C14 H14C 109.5
C13 C15 H15A 109.5
C13 C15 H15B 109.5
H15A C15 H15B 109.5
C13 C15 H15C 109.5
H15A C15 H15C 109.5
H15B C15 H15C 109.5
C17 C16 C21 125.1(6)
C17 C16 N1 118.7(6)
C21 C16 N1 116.1(6)
C16 C17 C18 115.9(7)
C16 C17 C22 123.8(6)
C18 C17 C22 120.2(6)
C19 C18 C17 121.6(7)
C19 C18 H18A 119.2
C17 C18 H18A 119.2
C18 C19 C20 121.2(7)
C18 C19 H19A 119.4
C20 C19 H19A 119.4
C19 C20 C21 120.7(7)
C19 C20 H20A 119.7
C21 C20 H20A 119.7
C16 C21 C20 115.4(6)
C16 C21 C25 125.2(7)
C20 C21 C25 119.3(7)
C17 C22 C24 110.3(6)
C17 C22 C23 113.2(7)
C24 C22 C23 109.7(7)
C17 C22 H22A 107.8
C24 C22 H22A 107.8
C23 C22 H22A 107.8
C22 C23 H23A 109.5
C22 C23 H23B 109.5
H23A C23 H23B 109.5
C22 C23 H23C 109.5
H23A C23 H23C 109.5
H23B C23 H23C 109.5
C22 C24 H24A 109.5
C22 C24 H24B 109.5
H24A C24 H24B 109.5
C22 C24 H24C 109.5
H24A C24 H24C 109.5
H24B C24 H24C 109.5
C21 C25 C27 111.0(6)
C21 C25 C26 112.6(7)
C27 C25 C26 111.0(7)
C21 C25 H25A 107.3
C27 C25 H25A 107.3
C26 C25 H25A 107.3
C25 C26 H26A 109.5
C25 C26 H26B 109.5
H26A C26 H26B 109.5
C25 C26 H26C 109.5
H26A C26 H26C 109.5
H26B C26 H26C 109.5
C25 C27 H27A 109.5
C25 C27 H27B 109.5
H27A C27 H27B 109.5
C25 C27 H27C 109.5
H27A C27 H27C 109.5
H27B C27 H27C 109.5
N3 C28 H28A 109.5
N3 C28 H28B 109.5
H28A C28 H28B 109.5
N3 C28 H28C 109.5
H28A C28 H28C 109.5
H28B C28 H28C 109.5
N3 C29 H29A 109.5
N3 C29 H29B 109.5
H29A C29 H29B 109.5
N3 C29 H29C 109.5
H29A C29 H29C 109.5
H29B C29 H29C 109.5
C31 C30 N3 116.3(6)
C31 C30 H30A 108.2
N3 C30 H30A 108.2
C31 C30 H30B 108.2
N3 C30 H30B 108.2
H30A C30 H30B 107.4
C32 C31 C36 118.7(6)
C32 C31 C30 121.8(6)
C36 C31 C30 119.5(6)
C31 C32 C33 120.1(7)
C31 C32 H32A 120.0
C33 C32 H32A 120.0
C34 C33 C32 120.9(7)
C34 C33 H33A 119.6
C32 C33 H33A 119.6
C35 C34 C33 119.3(7)
C35 C34 H34A 120.4
C33 C34 H34A 120.4
C34 C35 C36 120.4(7)
C34 C35 H35A 119.8
C36 C35 H35A 119.8
C35 C36 C31 120.8(7)
C35 C36 H36A 119.6
C31 C36 H36A 119.6

loop_
_geom_bond_atom_site_label_1
_geom_bond_atom_site_label_2
_geom_bond_distance
Pd1 C1 1.957(6)
Pd1 N3 2.194(5)
Pd1 Cl2 2.2965(18)
Pd1 Cl1 2.2995(17)
N1 C1 1.361(7)
N1 C2 1.372(8)
N1 C16 1.469(8)
N2 C1 1.361(7)
N2 C3 1.389(8)
N2 C4 1.458(8)
N3 C28 1.474(8)
N3 C29 1.495(7)
N3 C30 1.501(7)
C2 C3 1.347(10)
C2 H2A 0.9300
C3 H3A 0.9300
C4 C9 1.400(9)
C4 C5 1.413(9)
C5 C6 1.374(9)
C5 C10 1.535(9)
C6 C7 1.387(10)
C6 H6A 0.9300
C7 C8 1.374(10)
C7 H7A 0.9300
C8 C9 1.395(9)
C8 H8A 0.9300
C9 C13 1.515(9)
C10 C12 1.520(10)
C10 C11 1.529(9)
C10 H10A 0.9800
C11 H11A 0.9600
C11 H11B 0.9600
C11 H11C 0.9600
C12 H12A 0.9600
C12 H12B 0.9600
C12 H12C 0.9600
C13 C14 1.529(10)
C13 C15 1.540(9)
C13 H13A 0.9800
C14 H14A 0.9600
C14 H14B 0.9600
C14 H14C 0.9600
C15 H15A 0.9600
C15 H15B 0.9600
C15 H15C 0.9600
C16 C17 1.386(9)
C16 C21 1.392(9)
C17 C18 1.397(9)
C17 C22 1.497(10)
C18 C19 1.357(10)
C18 H18A 0.9300
C19 C20 1.372(10)
C19 H19A 0.9300
C20 C21 1.418(9)
C20 H20A 0.9300
C21 C25 1.507(10)
C22 C24 1.521(11)
C22 C23 1.529(10)
C22 H22A 0.9800
C23 H23A 0.9600
C23 H23B 0.9600
C23 H23C 0.9600
C24 H24A 0.9600
C24 H24B 0.9600
C24 H24C 0.9600
C25 C27 1.537(10)
C25 C26 1.548(11)
C25 H25A 0.9800
C26 H26A 0.9600
C26 H26B 0.9600
C26 H26C 0.9600
C27 H27A 0.9600
C27 H27B 0.9600
C27 H27C 0.9600
C28 H28A 0.9600
C28 H28B 0.9600
C28 H28C 0.9600
C29 H29A 0.9600
C29 H29B 0.9600
C29 H29C 0.9600
C30 C31 1.499(11)
C30 H30A 0.9700
C30 H30B 0.9700
C31 C32 1.385(9)
C31 C36 1.392(9)
C32 C33 1.388(9)
C32 H32A 0.9300
C33 C34 1.378(10)
C33 H33A 0.9300
C34 C35 1.378(10)
C34 H34A 0.9300
C35 C36 1.379(10)
C35 H35A 0.9300
C36 H36A 0.9300

loop_
_geom_torsion_atom_site_label_1
_geom_torsion_atom_site_label_2
_geom_torsion_atom_site_label_3
_geom_torsion_atom_site_label_4
_geom_torsion
C3 N2 C1 N1 -0.4(7)
C4 N2 C1 N1 -177.7(6)
C3 N2 C1 Pd1 -179.4(4)
C4 N2 C1 Pd1 3.3(9)
C2 N1 C1 N2 0.0(7)
C16 N1 C1 N2 176.8(5)
C2 N1 C1 Pd1 179.0(5)
C16 N1 C1 Pd1 -4.3(9)
C1 N1 C2 C3 0.4(8)
C16 N1 C2 C3 -176.4(6)
N1 C2 C3 N2 -0.6(7)
C1 N2 C3 C2 0.7(7)
C4 N2 C3 C2 178.1(6)
C1 N2 C4 C9 -103.7(8)
C3 N2 C4 C9 79.3(8)
C1 N2 C4 C5 78.8(8)
C3 N2 C4 C5 -98.2(8)
C9 C4 C5 C6 -0.1(10)
N2 C4 C5 C6 177.2(6)
C9 C4 C5 C10 -176.8(6)
N2 C4 C5 C10 0.5(10)
C4 C5 C6 C7 -0.1(11)
C10 C5 C6 C7 176.6(7)
C5 C6 C7 C8 1.3(12)
C6 C7 C8 C9 -2.3(12)
C7 C8 C9 C4 2.0(11)
C7 C8 C9 C13 -176.3(7)
C5 C4 C9 C8 -0.8(10)
N2 C4 C9 C8 -178.1(6)
C5 C4 C9 C13 177.5(6)
N2 C4 C9 C13 0.2(10)
C6 C5 C10 C12 42.6(9)
C4 C5 C10 C12 -140.8(7)
C6 C5 C10 C11 -80.5(8)
C4 C5 C10 C11 96.1(8)
C8 C9 C13 C14 79.7(8)
C4 C9 C13 C14 -98.5(8)
C8 C9 C13 C15 -43.2(9)
C4 C9 C13 C15 138.5(7)
C1 N1 C16 C17 79.9(8)
C2 N1 C16 C17 -103.7(8)
C1 N1 C16 C21 -104.7(7)
C2 N1 C16 C21 71.7(9)
C21 C16 C17 C18 2.8(11)
N1 C16 C17 C18 177.8(6)
C21 C16 C17 C22 -174.8(7)
N1 C16 C17 C22 0.2(10)
C16 C17 C18 C19 -2.2(11)
C22 C17 C18 C19 175.4(7)
C17 C18 C19 C20 1.3(13)
C18 C19 C20 C21 -0.7(12)
C17 C16 C21 C20 -2.3(11)
N1 C16 C21 C20 -177.3(6)
C17 C16 C21 C25 174.2(7)
N1 C16 C21 C25 -0.9(11)
C19 C20 C21 C16 1.1(11)
C19 C20 C21 C25 -175.6(7)
C16 C17 C22 C24 97.3(9)
C18 C17 C22 C24 -80.2(9)
C16 C17 C22 C23 -139.3(7)
C18 C17 C22 C23 43.2(10)
C16 C21 C25 C27 -101.8(9)
C20 C21 C25 C27 74.6(9)
C16 C21 C25 C26 133.1(8)
C20 C21 C25 C26 -50.6(9)
C28 N3 C30 C31 56.3(7)
C29 N3 C30 C31 171.3(6)
Pd1 N3 C30 C31 -76.8(6)
N3 C30 C31 C32 71.6(9)
N3 C30 C31 C36 -111.2(7)
C36 C31 C32 C33 -0.9(11)
C30 C31 C32 C33 176.3(7)
C31 C32 C33 C34 0.6(12)
C32 C33 C34 C35 -0.2(13)
C33 C34 C35 C36 0.1(13)
C34 C35 C36 C31 -0.5(13)
C32 C31 C36 C35 0.9(11)
C30 C31 C36 C35 -176.4(7)
